data_8100484
loop_
_publ_author_name
'Ling, Hong'
'Feng, Yun-long'

_publ_section_title
;
Crystal structure of (aqua)(benzimidazole-N)bis(2,4-pentanedionato-O,O')
cobalt(II), C~17~H~22~CoN~2~O~5~
;
_journal_issue 4
_journal_name_full 'Zeitschrift f\"ur Kristallographie - New Crystal Structures'
_journal_page_first 533
_journal_page_last 534
_journal_volume 218
_journal_year 2003
_chemical_formula_sum 'C17 H22 Co N2 O5'
_chemical_formula_weight 393.30
_space_group_IT_number 62
_symmetry_cell_setting orthorhombic
_symmetry_space_group_name_Hall '-P 2ac 2n'
_symmetry_space_group_name_H-M 'P n m a'
_cell_angle_alpha 90.00
_cell_angle_beta 90.00
_cell_angle_gamma 90.00
_cell_formula_units_Z 4
_cell_length_a 7.9443(16)
_cell_length_b 14.346(3)
_cell_length_c 16.544(3)
_cell_measurement_temperature 293(2)
_cell_volume 1885.5(7)
_diffrn_ambient_temperature 293(2)
_exptl_crystal_density_diffrn 1.385
_cod_database_code 8100484

loop_
_symmetry_equiv_pos_as_xyz
'x, y, z'
'-x+1/2, -y, z+1/2'
'-x, y+1/2, -z'
'x+1/2, -y+1/2, -z+1/2'
'-x, -y, -z'
'x-1/2, y, -z-1/2'
'x, -y-1/2, z'
'-x-1/2, y-1/2, z-1/2'

loop_
_atom_site_label
_atom_site_type_symbol
_atom_site_fract_x
_atom_site_fract_y
_atom_site_fract_z
_atom_site_U_iso_or_equiv
_atom_site_adp_type
_atom_site_occupancy
_atom_site_symmetry_multiplicity
_atom_site_Wyckoff_symbol
_atom_site_calc_flag
_atom_site_refinement_flags
_atom_site_disorder_assembly
_atom_site_disorder_group
Co1 Co 0.19214(5) 0.2500 0.12457(3) 0.0550(2) Uani 1 4 c d S . .
O1 O 0.1146(2) 0.35426(12) 0.20082(9) 0.0612(4) Uani 1 8 d d . . .
O2 O 0.2866(2) 0.34804(14) 0.04825(10) 0.0665(5) Uani 1 8 d d . . .
O3 O 0.4374(3) 0.2500 0.18726(13) 0.0576(6) Uani 1 4 c d S . .
H0 H 0.4720 0.2946 0.2144 0.091(10) Uiso 1 8 d d R . .
N1 N -0.0512(3) 0.2500 0.06661(16) 0.0611(7) Uani 1 4 c d S . .
N2 N -0.3281(3) 0.2500 0.05373(19) 0.0722(8) Uani 1 4 c d S . .
H2 H -0.4381 0.2500 0.0667 0.087 Uiso 1 4 c d SR . .
C1 C 0.0123(4) 0.5008(2) 0.24118(19) 0.0938(9) Uani 1 8 d d . . .
H1A H -0.0178 0.4647 0.2879 0.141 Uiso 1 8 d d R . .
H1B H 0.0868 0.5502 0.2569 0.141 Uiso 1 8 d d R . .
H1C H -0.0875 0.5268 0.2174 0.141 Uiso 1 8 d d R . .
C2 C 0.0982(3) 0.43943(18) 0.18054(15) 0.0628(6) Uani 1 8 d d . . .
C3 C 0.1530(3) 0.4781(2) 0.10802(17) 0.0722(7) Uani 1 8 d d . . .
H3 H 0.1281 0.5429 0.0999 0.087 Uiso 1 8 d d R . .
C4 C 0.2405(3) 0.4322(2) 0.04631(15) 0.0649(7) Uani 1 8 d d . . .
C5 C 0.2842(4) 0.4864(3) -0.02908(16) 0.0946(11) Uani 1 8 d d . . .
H5A H 0.3430 0.4464 -0.0661 0.142 Uiso 1 8 d d R . .
H5B H 0.1836 0.5094 -0.0543 0.142 Uiso 1 8 d d R . .
H5C H 0.3552 0.5379 -0.0146 0.142 Uiso 1 8 d d R . .
C6 C -0.0905(4) 0.2500 -0.0149(2) 0.0586(8) Uani 1 4 c d S . .
C7 C 0.0119(5) 0.2500 -0.0822(2) 0.0713(10) Uani 1 4 c d S . .
H7 H 0.1323 0.2500 -0.0772 0.086 Uiso 1 4 c d SR . .
C8 C -0.0656(7) 0.2500 -0.1567(3) 0.0928(13) Uani 1 4 c d S . .
H8 H 0.0029 0.2500 -0.2045 0.111 Uiso 1 4 c d SR . .
C9 C -0.2360(8) 0.2500 -0.1643(3) 0.115(2) Uani 1 4 c d S . .
H9 H -0.2843 0.2500 -0.2175 0.139 Uiso 1 4 c d SR . .
C10 C -0.3405(6) 0.2500 -0.0995(3) 0.1008(16) Uani 1 4 c d S . .
H10 H -0.4606 0.2500 -0.1057 0.121 Uiso 1 4 c d SR . .
C11 C -0.2655(5) 0.2500 -0.0235(2) 0.0682(9) Uani 1 4 c d S . .
C12 C -0.1972(4) 0.2500 0.1038(2) 0.0680(10) Uani 1 4 c d S . .
H12 H -0.2093 0.2500 0.1616 0.082 Uiso 1 4 c d SR . .

loop_
_atom_site_aniso_label
_atom_site_aniso_U_11
_atom_site_aniso_U_22
_atom_site_aniso_U_33
_atom_site_aniso_U_23
_atom_site_aniso_U_13
_atom_site_aniso_U_12
Co1 0.0418(3) 0.0797(4) 0.0434(3) 0.000 0.00526(17) 0.000
O1 0.0547(8) 0.0769(11) 0.0520(8) 0.0018(8) 0.0072(7) -0.0003(8)
O2 0.0541(8) 0.0939(13) 0.0515(9) 0.0084(9) 0.0081(7) -0.0037(8)
O3 0.0477(11) 0.0752(14) 0.0500(12) 0.000 -0.0066(10) 0.000
N1 0.0421(13) 0.0951(19) 0.0462(13) 0.000 0.0039(12) 0.000
N2 0.0413(13) 0.104(2) 0.0709(19) 0.000 0.0033(14) 0.000
C1 0.095(2) 0.0894(18) 0.0973(19) -0.0048(18) 0.0259(19) 0.0101(17)
C2 0.0457(11) 0.0759(15) 0.0668(15) 0.0005(13) -0.0013(11) 0.0015(11)
C3 0.0610(13) 0.0791(16) 0.0765(15) 0.0135(14) 0.0014(13) 0.0009(13)
C4 0.0446(10) 0.0940(19) 0.0562(13) 0.0175(13) -0.0076(10) -0.0096(12)
C5 0.0773(19) 0.133(3) 0.0737(17) 0.040(2) -0.0022(15) -0.0106(18)
C6 0.0468(16) 0.074(2) 0.0552(18) 0.000 -0.0018(14) 0.000
C7 0.062(2) 0.098(3) 0.0540(19) 0.000 0.0069(17) 0.000
C8 0.094(3) 0.133(4) 0.052(2) 0.000 0.007(2) 0.000
C9 0.104(4) 0.181(6) 0.061(3) 0.000 -0.030(3) 0.000
C10 0.065(2) 0.155(5) 0.083(3) 0.000 -0.025(2) 0.000
C11 0.0518(18) 0.091(3) 0.062(2) 0.000 -0.0029(17) 0.000
C12 0.0472(17) 0.100(3) 0.0569(18) 0.000 0.0037(16) 0.000

loop_
_geom_bond_atom_site_label_1
_geom_bond_atom_site_label_2
_geom_bond_distance
_geom_bond_site_symmetry_2
_geom_bond_publ_flag
Co1 O2 2.0336(17) 7_565 ?
Co1 O2 2.0336(17) . ?
Co1 O1 2.0514(16) . ?
Co1 O1 2.0514(16) 7_565 ?
Co1 N1 2.158(3) . ?
Co1 O3 2.207(2) . ?
O1 C2 1.274(3) . ?
O2 C4 1.262(3) . ?
N1 C12 1.313(4) . ?
N1 C6 1.384(4) . ?
N2 C12 1.329(4) . ?
N2 C11 1.370(5) . ?
C1 C2 1.499(4) . ?
C2 C3 1.392(4) . ?
C3 C4 1.399(4) . ?
C4 C5 1.510(3) . ?
C6 C7 1.379(5) . ?
C6 C11 1.397(5) . ?
C7 C8 1.378(6) . ?
C8 C9 1.359(7) . ?
C9 C10 1.356(7) . ?
C10 C11 1.392(5) . ?
